data_4329499
loop_
_publ_author_name
'Sheng-Ping Guo'
'Tae-Soo You'
'Ya-Ho Jung'
'Svilen Bobev'

_publ_section_title
;
 Synthesis, Crystal Chemistry, and Magnetic Properties of RE7Li8Ge10 and
 RE11Li12Ge16 (RE= La-Nd, Sm): New Members of the [REGe2]n[RELi2Ge]m
 Homologous Series
;
_journal_name_full 'Inorganic Chemistry'
_journal_page_first 6821
_journal_page_last 6829
_journal_paper_doi 10.1021/ic300566x
_journal_volume 51
_journal_year 2012
_chemical_formula_moiety Pr7Li8Ge10
_chemical_formula_sum 'Ge10 Li8 Pr7'
_chemical_formula_weight 1767.79
_chemical_name_systematic
; 
 ? 
;
_space_group_IT_number 65
_symmetry_cell_setting orthorhombic
_symmetry_space_group_name_Hall '-C 2 2'
_symmetry_space_group_name_H-M 'C m m m'
_atom_sites_solution_primary direct
_atom_sites_solution_secondary difmap
_audit_creation_method SHELXL-97
_cell_angle_alpha 90.00
_cell_angle_beta 90.00
_cell_angle_gamma 90.00
_cell_formula_units_Z 2
_cell_length_a 6.8879(18)
_cell_length_b 33.486(9)
_cell_length_c 4.4376(12)
_cell_measurement_temperature 200(2)
_cell_measurement_theta_max 27.86
_cell_measurement_theta_min 2.43
_cell_volume 1023.5(5)
_computing_cell_refinement 'Bruker SMART'
_computing_data_collection 'Bruker SMART'
_computing_data_reduction 'Bruker SAINT'
_computing_molecular_graphics 'Bruker SHELXTL'
_computing_publication_material 'Bruker SHELXTL'
_computing_structure_refinement 'SHELXL-97 (Sheldrick, 1997)'
_computing_structure_solution 'SHELXS-97 (Sheldrick, 1990)'
_diffrn_ambient_temperature 200(2)
_diffrn_measured_fraction_theta_full 0.999
_diffrn_measured_fraction_theta_max 0.999
_diffrn_measurement_device_type 'CCD area detector'
_diffrn_measurement_method 'phi and omega scans'
_diffrn_radiation_monochromator graphite
_diffrn_radiation_source 'fine-focus sealed tube'
_diffrn_radiation_type MoK\a
_diffrn_radiation_wavelength 0.71073
_diffrn_reflns_av_R_equivalents 0.0541
_diffrn_reflns_av_sigmaI/netI 0.0284
_diffrn_reflns_limit_h_max 9
_diffrn_reflns_limit_h_min -9
_diffrn_reflns_limit_k_max 44
_diffrn_reflns_limit_k_min -44
_diffrn_reflns_limit_l_max 5
_diffrn_reflns_limit_l_min -5
_diffrn_reflns_number 6770
_diffrn_reflns_theta_full 27.86
_diffrn_reflns_theta_max 27.86
_diffrn_reflns_theta_min 2.43
_exptl_absorpt_coefficient_mu 30.702
_exptl_absorpt_correction_T_max 0.3731
_exptl_absorpt_correction_T_min 0.2293
_exptl_absorpt_correction_type multi-scan
_exptl_crystal_colour silver
_exptl_crystal_density_diffrn 5.736
_exptl_crystal_description block
_exptl_crystal_F_000 1514
_exptl_crystal_size_max 0.07
_exptl_crystal_size_mid 0.06
_exptl_crystal_size_min 0.04
_refine_diff_density_max 1.557
_refine_diff_density_min -1.358
_refine_diff_density_rms 0.258
_refine_ls_extinction_coef 0.00197(6)
_refine_ls_extinction_expression Fc^*^=kFc[1+0.001xFc^2^\l^3^/sin(2\q)]^-1/4^
_refine_ls_extinction_method SHELXL
_refine_ls_goodness_of_fit_ref 1.045
_refine_ls_matrix_type full
_refine_ls_number_parameters 41
_refine_ls_number_reflns 754
_refine_ls_number_restraints 0
_refine_ls_restrained_S_all 1.045
_refine_ls_R_factor_all 0.0295
_refine_ls_R_factor_gt 0.0233
_refine_ls_shift/su_max 0.000
_refine_ls_shift/su_mean 0.000
_refine_ls_structure_factor_coef Fsqd
_refine_ls_weighting_details 'calc w=1/[\s^2^(Fo^2^)+(0.0200P)^2^+0.0000P] where P=(Fo^2^+2Fc^2^)/3'
_refine_ls_weighting_scheme calc
_refine_ls_wR_factor_gt 0.0494
_refine_ls_wR_factor_ref 0.0516
_reflns_number_gt 647
_reflns_number_total 754
_reflns_threshold_expression >2sigma(I)
_cod_data_source_file ic300566x_si_002_3.cif
_cod_data_source_block III
_cod_database_code 4329499

loop_
_symmetry_equiv_pos_as_xyz
'x, y, z'
'-x, -y, z'
'-x, y, -z'
'x, -y, -z'
'x+1/2, y+1/2, z'
'-x+1/2, -y+1/2, z'
'-x+1/2, y+1/2, -z'
'x+1/2, -y+1/2, -z'
'-x, -y, -z'
'x, y, -z'
'x, -y, z'
'-x, y, z'
'-x+1/2, -y+1/2, -z'
'x+1/2, y+1/2, -z'
'x+1/2, -y+1/2, z'
'-x+1/2, y+1/2, z'

loop_
_atom_site_label
_atom_site_type_symbol
_atom_site_fract_x
_atom_site_fract_y
_atom_site_fract_z
_atom_site_U_iso_or_equiv
_atom_site_adp_type
_atom_site_occupancy
_atom_site_symmetry_multiplicity
_atom_site_calc_flag
_atom_site_refinement_flags
Pr1 Pr 0.0000 0.160588(16) 0.5000 0.00815(16) Uani 1 4 d S
Pr2 Pr 0.0000 0.279031(15) 0.5000 0.00688(15) Uani 1 4 d S
Pr3 Pr 0.0000 0.442279(15) 0.0000 0.00784(15) Uani 1 4 d S
Pr4 Pr 0.0000 0.0000 0.0000 0.00739(18) Uani 1 8 d S
Ge1 Ge 0.18172(10) 0.21567(2) 0.0000 0.00795(19) Uani 1 2 d S
Ge2 Ge 0.0000 0.37316(3) 0.5000 0.0090(2) Uani 1 4 d S
Ge3 Ge 0.0000 0.09397(3) 0.0000 0.0091(2) Uani 1 4 d S
Ge4 Ge 0.31647(14) 0.0000 0.5000 0.0077(2) Uani 1 4 d S
Li1 Li 0.1869(16) 0.0750(3) 0.5000 0.008(2) Uiso 1 2 d S
Li2 Li 0.3135(17) 0.1442(4) 0.0000 0.013(3) Uiso 1 2 d S

loop_
_atom_site_aniso_label
_atom_site_aniso_U_11
_atom_site_aniso_U_22
_atom_site_aniso_U_33
_atom_site_aniso_U_23
_atom_site_aniso_U_13
_atom_site_aniso_U_12
Pr1 0.0100(3) 0.0073(3) 0.0072(3) 0.000 0.000 0.000
Pr2 0.0067(3) 0.0068(3) 0.0072(3) 0.000 0.000 0.000
Pr3 0.0095(3) 0.0067(3) 0.0073(3) 0.000 0.000 0.000
Pr4 0.0072(4) 0.0074(4) 0.0076(4) 0.000 0.000 0.000
Ge1 0.0075(4) 0.0077(4) 0.0087(4) 0.000 0.000 -0.0005(3)
Ge2 0.0122(5) 0.0078(5) 0.0069(5) 0.000 0.000 0.000
Ge3 0.0114(5) 0.0076(5) 0.0082(5) 0.000 0.000 0.000
Ge4 0.0069(5) 0.0075(5) 0.0087(5) 0.000 0.000 0.000

loop_
_atom_type_symbol
_atom_type_description
_atom_type_scat_dispersion_real
_atom_type_scat_dispersion_imag
_atom_type_scat_source
Li Li -0.0003 0.0001 'International Tables Vol C Tables 4.2.6.8 and 6.1.1.4'
Ge Ge 0.1547 1.8001 'International Tables Vol C Tables 4.2.6.8 and 6.1.1.4'
Pr Pr -0.2180 2.8214 'International Tables Vol C Tables 4.2.6.8 and 6.1.1.4'

loop_
_geom_angle_atom_site_label_1
_geom_angle_atom_site_label_2
_geom_angle_atom_site_label_3
_geom_angle
_geom_angle_site_symmetry_1
_geom_angle_site_symmetry_3
Li1 Pr1 Li1 48.4(4) . 3_556
Li1 Pr1 Li2 63.9(2) . .
Li1 Pr1 Li2 97.0(3) 3_556 .
Li1 Pr1 Li2 97.0(3) . 3
Li1 Pr1 Li2 63.9(2) 3_556 3
Li2 Pr1 Li2 86.7(3) . 3
Li1 Pr1 Li2 63.9(2) . 1_556
Li1 Pr1 Li2 97.0(3) 3_556 1_556
Li2 Pr1 Li2 89.8(3) . 1_556
Li2 Pr1 Li2 159.9(4) 3 1_556
Li1 Pr1 Li2 97.0(3) . 3_556
Li1 Pr1 Li2 63.9(2) 3_556 3_556
Li2 Pr1 Li2 159.9(4) . 3_556
Li2 Pr1 Li2 89.8(3) 3 3_556
Li2 Pr1 Li2 86.7(3) 1_556 3_556
Li1 Pr1 Ge1 111.84(14) . .
Li1 Pr1 Ge1 134.27(4) 3_556 .
Li2 Pr1 Ge1 48.0(2) . .
Li2 Pr1 Ge1 82.97(17) 3 .
Li2 Pr1 Ge1 109.07(19) 1_556 .
Li2 Pr1 Ge1 150.8(2) 3_556 .
Li1 Pr1 Ge1 111.84(14) . 1_556
Li1 Pr1 Ge1 134.27(4) 3_556 1_556
Li2 Pr1 Ge1 109.07(19) . 1_556
Li2 Pr1 Ge1 150.8(2) 3 1_556
Li2 Pr1 Ge1 48.0(2) 1_556 1_556
Li2 Pr1 Ge1 82.97(17) 3_556 1_556
Ge1 Pr1 Ge1 89.73(3) . 1_556
Li1 Pr1 Ge1 134.27(4) . 3_556
Li1 Pr1 Ge1 111.84(14) 3_556 3_556
Li2 Pr1 Ge1 150.8(2) . 3_556
Li2 Pr1 Ge1 109.07(19) 3 3_556
Li2 Pr1 Ge1 82.97(17) 1_556 3_556
Li2 Pr1 Ge1 48.0(2) 3_556 3_556
Ge1 Pr1 Ge1 108.18(3) . 3_556
Ge1 Pr1 Ge1 46.90(3) 1_556 3_556
Li1 Pr1 Ge1 134.27(4) . 3
Li1 Pr1 Ge1 111.84(14) 3_556 3
Li2 Pr1 Ge1 82.97(17) . 3
Li2 Pr1 Ge1 48.0(2) 3 3
Li2 Pr1 Ge1 150.8(2) 1_556 3
Li2 Pr1 Ge1 109.07(19) 3_556 3
Ge1 Pr1 Ge1 46.90(3) . 3
Ge1 Pr1 Ge1 108.18(3) 1_556 3
Ge1 Pr1 Ge1 89.73(3) 3_556 3
Li1 Pr1 Ge3 49.70(8) . .
Li1 Pr1 Ge3 49.70(8) 3_556 .
Li2 Pr1 Ge3 51.6(2) . .
Li2 Pr1 Ge3 51.6(2) 3 .
Li2 Pr1 Ge3 111.97(19) 1_556 .
Li2 Pr1 Ge3 111.97(19) 3_556 .
Ge1 Pr1 Ge3 85.31(2) . .
Ge1 Pr1 Ge3 155.967(16) 1_556 .
Ge1 Pr1 Ge3 155.967(16) 3_556 .
Ge1 Pr1 Ge3 85.32(2) 3 .
Li1 Pr1 Ge3 49.70(8) . 1_556
Li1 Pr1 Ge3 49.70(8) 3_556 1_556
Li2 Pr1 Ge3 111.97(19) . 1_556
Li2 Pr1 Ge3 111.97(19) 3 1_556
Li2 Pr1 Ge3 51.6(2) 1_556 1_556
Li2 Pr1 Ge3 51.6(2) 3_556 1_556
Ge1 Pr1 Ge3 155.967(15) . 1_556
Ge1 Pr1 Ge3 85.32(2) 1_556 1_556
Ge1 Pr1 Ge3 85.32(2) 3_556 1_556
Ge1 Pr1 Ge3 155.967(16) 3 1_556
Ge3 Pr1 Ge3 89.69(4) . 1_556
Ge1 Pr2 Ge1 173.49(3) 13_556 15_455
Ge1 Pr2 Ge1 89.13(3) 13_556 15_456
Ge1 Pr2 Ge1 90.50(3) 15_455 15_456
Ge1 Pr2 Ge1 90.50(3) 13_556 13
Ge1 Pr2 Ge1 89.13(3) 15_455 13
Ge1 Pr2 Ge1 173.49(3) 15_456 13
Ge1 Pr2 Ge2 86.747(16) 13_556 .
Ge1 Pr2 Ge2 86.747(16) 15_455 .
Ge1 Pr2 Ge2 86.747(16) 15_456 .
Ge1 Pr2 Ge2 86.747(16) 13 .
Ge1 Pr2 Ge1 140.95(2) 13_556 3
Ge1 Pr2 Ge1 45.26(3) 15_455 3
Ge1 Pr2 Ge1 104.282(19) 15_456 3
Ge1 Pr2 Ge1 79.97(2) 13 3
Ge2 Pr2 Ge1 129.787(15) . 3
Ge1 Pr2 Ge1 79.97(2) 13_556 3_556
Ge1 Pr2 Ge1 104.282(19) 15_455 3_556
Ge1 Pr2 Ge1 45.26(3) 15_456 3_556
Ge1 Pr2 Ge1 140.95(2) 13 3_556
Ge2 Pr2 Ge1 129.787(15) . 3_556
Ge1 Pr2 Ge1 84.02(3) 3 3_556
Ge1 Pr2 Ge1 45.26(3) 13_556 1_556
Ge1 Pr2 Ge1 140.95(2) 15_455 1_556
Ge1 Pr2 Ge1 79.97(2) 15_456 1_556
Ge1 Pr2 Ge1 104.282(19) 13 1_556
Ge2 Pr2 Ge1 129.787(15) . 1_556
Ge1 Pr2 Ge1 100.43(3) 3 1_556
Ge1 Pr2 Ge1 44.36(3) 3_556 1_556
Ge1 Pr2 Ge1 104.282(19) 13_556 .
Ge1 Pr2 Ge1 79.97(2) 15_455 .
Ge1 Pr2 Ge1 140.95(2) 15_456 .
Ge1 Pr2 Ge1 45.26(3) 13 .
Ge2 Pr2 Ge1 129.787(15) . .
Ge1 Pr2 Ge1 44.36(3) 3 .
Ge1 Pr2 Ge1 100.43(3) 3_556 .
Ge1 Pr2 Ge1 84.02(3) 1_556 .
Ge1 Pr2 Li2 43.73(17) 13_556 13_556
Ge1 Pr2 Li2 129.96(17) 15_455 13_556
Ge1 Pr2 Li2 76.94(15) 15_456 13_556
Ge1 Pr2 Li2 98.37(14) 13 13_556
Ge2 Pr2 Li2 44.94(15) . 13_556
Ge1 Pr2 Li2 174.70(14) 3 13_556
Ge1 Pr2 Li2 100.23(12) 3_556 13_556
Ge1 Pr2 Li2 84.85(15) 1_556 13_556
Ge1 Pr2 Li2 136.76(18) . 13_556
Ge1 Pr2 Li2 76.94(15) 13_556 15_456
Ge1 Pr2 Li2 98.37(14) 15_455 15_456
Ge1 Pr2 Li2 43.73(17) 15_456 15_456
Ge1 Pr2 Li2 129.96(17) 13 15_456
Ge2 Pr2 Li2 44.94(15) . 15_456
Ge1 Pr2 Li2 136.76(18) 3 15_456
Ge1 Pr2 Li2 84.85(15) 3_556 15_456
Ge1 Pr2 Li2 100.23(12) 1_556 15_456
Ge1 Pr2 Li2 174.70(14) . 15_456
Li2 Pr2 Li2 41.5(4) 13_556 15_456
Ge1 Pr2 Li2 129.96(17) 13_556 15_455
Ge1 Pr2 Li2 43.73(17) 15_455 15_455
Ge1 Pr2 Li2 98.37(14) 15_456 15_455
Ge1 Pr2 Li2 76.94(15) 13 15_455
Ge2 Pr2 Li2 44.94(15) . 15_455
Ge1 Pr2 Li2 84.85(15) 3 15_455
Ge1 Pr2 Li2 136.76(18) 3_556 15_455
Ge1 Pr2 Li2 174.70(14) 1_556 15_455
Ge1 Pr2 Li2 100.23(12) . 15_455
Li2 Pr2 Li2 89.9(3) 13_556 15_455
Li2 Pr2 Li2 75.4(2) 15_456 15_455
Li1 Pr3 Li1 158.8(4) 15_454 13_556
Li1 Pr3 Li1 89.6(3) 15_454 15_455
Li1 Pr3 Li1 86.5(3) 13_556 15_455
Li1 Pr3 Li1 86.5(3) 15_454 13
Li1 Pr3 Li1 89.6(3) 13_556 13
Li1 Pr3 Li1 158.8(4) 15_455 13
Li1 Pr3 Li2 63.5(2) 15_454 15_455
Li1 Pr3 Li2 96.3(3) 13_556 15_455
Li1 Pr3 Li2 63.5(2) 15_455 15_455
Li1 Pr3 Li2 96.3(3) 13 15_455
Li1 Pr3 Li2 96.3(3) 15_454 13
Li1 Pr3 Li2 63.5(2) 13_556 13
Li1 Pr3 Li2 96.3(3) 15_455 13
Li1 Pr3 Li2 63.5(2) 13 13
Li2 Pr3 Li2 47.8(4) 15_455 13
Li1 Pr3 Ge4 150.4(2) 15_454 13_556
Li1 Pr3 Ge4 49.6(2) 13_556 13_556
Li1 Pr3 Ge4 83.86(16) 15_455 13_556
Li1 Pr3 Ge4 109.20(18) 13 13_556
Li2 Pr3 Ge4 135.37(4) 15_455 13_556
Li2 Pr3 Ge4 113.06(14) 13 13_556
Li1 Pr3 Ge4 109.20(18) 15_454 5_455
Li1 Pr3 Ge4 83.86(16) 13_556 5_455
Li1 Pr3 Ge4 49.6(2) 15_455 5_455
Li1 Pr3 Ge4 150.4(2) 13 5_455
Li2 Pr3 Ge4 113.06(14) 15_455 5_455
Li2 Pr3 Ge4 135.37(4) 13 5_455
Ge4 Pr3 Ge4 46.50(4) 13_556 5_455
Li1 Pr3 Ge4 49.6(2) 15_454 5_454
Li1 Pr3 Ge4 150.4(2) 13_556 5_454
Li1 Pr3 Ge4 109.20(18) 15_455 5_454
Li1 Pr3 Ge4 83.86(16) 13 5_454
Li2 Pr3 Ge4 113.06(14) 15_455 5_454
Li2 Pr3 Ge4 135.37(4) 13 5_454
Ge4 Pr3 Ge4 105.76(3) 13_556 5_454
Ge4 Pr3 Ge4 87.70(3) 5_455 5_454
Li1 Pr3 Ge4 83.86(16) 15_454 13
Li1 Pr3 Ge4 109.20(18) 13_556 13
Li1 Pr3 Ge4 150.4(2) 15_455 13
Li1 Pr3 Ge4 49.6(2) 13 13
Li2 Pr3 Ge4 135.37(4) 15_455 13
Li2 Pr3 Ge4 113.06(14) 13 13
Ge4 Pr3 Ge4 87.70(3) 13_556 13
Ge4 Pr3 Ge4 105.76(3) 5_455 13
Ge4 Pr3 Ge4 46.50(4) 5_454 13
Li1 Pr3 Ge2 110.80(19) 15_454 .
Li1 Pr3 Ge2 51.7(2) 13_556 .
Li1 Pr3 Ge2 51.7(2) 15_455 .
Li1 Pr3 Ge2 110.80(19) 13 .
Li2 Pr3 Ge2 48.71(8) 15_455 .
Li2 Pr3 Ge2 48.71(8) 13 .
Ge4 Pr3 Ge2 87.49(2) 13_556 .
Ge4 Pr3 Ge2 87.49(2) 5_455 .
Ge4 Pr3 Ge2 156.219(18) 5_454 .
Ge4 Pr3 Ge2 156.219(18) 13 .
Li1 Pr3 Ge2 51.7(2) 15_454 1_554
Li1 Pr3 Ge2 110.80(19) 13_556 1_554
Li1 Pr3 Ge2 110.80(19) 15_455 1_554
Li1 Pr3 Ge2 51.7(2) 13 1_554
Li2 Pr3 Ge2 48.71(8) 15_455 1_554
Li2 Pr3 Ge2 48.71(8) 13 1_554
Ge4 Pr3 Ge2 156.219(18) 13_556 1_554
Ge4 Pr3 Ge2 156.219(18) 5_455 1_554
Ge4 Pr3 Ge2 87.49(2) 5_454 1_554
Ge4 Pr3 Ge2 87.49(2) 13 1_554
Ge2 Pr3 Ge2 87.58(3) . 1_554
Ge4 Pr4 Ge4 91.02(3) 9 9_556
Ge4 Pr4 Ge4 88.98(3) 9 1_554
Ge4 Pr4 Ge4 180.0 9_556 1_554
Ge4 Pr4 Ge4 180.0 9 .
Ge4 Pr4 Ge4 88.98(3) 9_556 .
Ge4 Pr4 Ge4 91.02(3) 1_554 .
Ge4 Pr4 Ge3 90.0 9 9
Ge4 Pr4 Ge3 90.0 9_556 9
Ge4 Pr4 Ge3 90.0 1_554 9
Ge4 Pr4 Ge3 90.0 . 9
Ge4 Pr4 Ge3 90.0 9 .
Ge4 Pr4 Ge3 90.0 9_556 .
Ge4 Pr4 Ge3 90.0 1_554 .
Ge4 Pr4 Ge3 90.0 . .
Ge3 Pr4 Ge3 180.0 9 .
Ge4 Pr4 Li1 46.20(17) 9 9
Ge4 Pr4 Li1 100.93(14) 9_556 9
Ge4 Pr4 Li1 79.07(14) 1_554 9
Ge4 Pr4 Li1 133.80(17) . 9
Ge3 Pr4 Li1 45.61(15) 9 9
Ge3 Pr4 Li1 134.39(15) . 9
Ge4 Pr4 Li1 79.07(14) 9 11_554
Ge4 Pr4 Li1 133.80(17) 9_556 11_554
Ge4 Pr4 Li1 46.20(17) 1_554 11_554
Ge4 Pr4 Li1 100.93(14) . 11_554
Ge3 Pr4 Li1 45.61(15) 9 11_554
Ge3 Pr4 Li1 134.39(15) . 11_554
Li1 Pr4 Li1 42.0(3) 9 11_554
Ge4 Pr4 Li1 100.93(14) 9 3_556
Ge4 Pr4 Li1 46.20(17) 9_556 3_556
Ge4 Pr4 Li1 133.80(17) 1_554 3_556
Ge4 Pr4 Li1 79.07(14) . 3_556
Ge3 Pr4 Li1 134.39(15) 9 3_556
Ge3 Pr4 Li1 45.61(15) . 3_556
Li1 Pr4 Li1 138.0(3) 9 3_556
Li1 Pr4 Li1 180.0(4) 11_554 3_556
Ge4 Pr4 Li1 133.80(17) 9 11
Ge4 Pr4 Li1 79.07(14) 9_556 11
Ge4 Pr4 Li1 100.93(14) 1_554 11
Ge4 Pr4 Li1 46.20(17) . 11
Ge3 Pr4 Li1 45.61(15) 9 11
Ge3 Pr4 Li1 134.39(15) . 11
Li1 Pr4 Li1 91.2(3) 9 11
Li1 Pr4 Li1 76.4(2) 11_554 11
Li1 Pr4 Li1 103.6(2) 3_556 11
Ge4 Pr4 Li1 46.20(17) 9 3
Ge4 Pr4 Li1 100.93(14) 9_556 3
Ge4 Pr4 Li1 79.07(14) 1_554 3
Ge4 Pr4 Li1 133.80(17) . 3
Ge3 Pr4 Li1 134.39(15) 9 3
Ge3 Pr4 Li1 45.61(15) . 3
Li1 Pr4 Li1 88.8(3) 9 3
Li1 Pr4 Li1 103.6(2) 11_554 3
Li1 Pr4 Li1 76.4(2) 3_556 3
Li1 Pr4 Li1 180.0(3) 11 3
Ge4 Pr4 Li1 100.93(14) 9 9_556
Ge4 Pr4 Li1 46.20(17) 9_556 9_556
Ge4 Pr4 Li1 133.80(17) 1_554 9_556
Ge4 Pr4 Li1 79.07(14) . 9_556
Ge3 Pr4 Li1 45.61(15) 9 9_556
Ge3 Pr4 Li1 134.39(15) . 9_556
Li1 Pr4 Li1 76.4(2) 9 9_556
Li1 Pr4 Li1 91.2(3) 11_554 9_556
Li1 Pr4 Li1 88.8(3) 3_556 9_556
Li1 Pr4 Li1 42.0(3) 11 9_556
Li1 Pr4 Li1 138.0(3) 3 9_556
Ge1 Ge1 Ge1 112.25(3) 13 3
Ge1 Ge1 Li2 137.0(3) 13 .
Ge1 Ge1 Li2 110.8(3) 3 .
Ge1 Ge1 Pr2 71.44(2) 13 13_556
Ge1 Ge1 Pr2 134.565(14) 3 13_556
Li2 Ge1 Pr2 78.71(18) . 13_556
Ge1 Ge1 Pr2 71.44(2) 13 13
Ge1 Ge1 Pr2 134.565(14) 3 13
Li2 Ge1 Pr2 78.71(18) . 13
Pr2 Ge1 Pr2 90.50(3) 13_556 13
Ge1 Ge1 Pr1 133.907(16) 13 1_554
Ge1 Ge1 Pr1 66.550(14) 3 1_554
Li2 Ge1 Pr1 65.97(17) . 1_554
Pr2 Ge1 Pr1 144.45(3) 13_556 1_554
Pr2 Ge1 Pr1 79.136(19) 13 1_554
Ge1 Ge1 Pr1 133.909(17) 13 .
Ge1 Ge1 Pr1 66.550(14) 3 .
Li2 Ge1 Pr1 65.97(17) . .
Pr2 Ge1 Pr1 79.136(18) 13_556 .
Pr2 Ge1 Pr1 144.44(3) 13 .
Pr1 Ge1 Pr1 89.73(3) 1_554 .
Ge1 Ge1 Pr2 63.30(3) 13 1_554
Ge1 Ge1 Pr2 67.817(13) 3 1_554
Li2 Ge1 Pr2 137.07(5) . 1_554
Pr2 Ge1 Pr2 134.74(3) 13_556 1_554
Pr2 Ge1 Pr2 75.717(18) 13 1_554
Pr1 Ge1 Pr2 75.69(2) 1_554 1_554
Pr1 Ge1 Pr2 134.20(3) . 1_554
Ge1 Ge1 Pr2 63.30(3) 13 .
Ge1 Ge1 Pr2 67.817(13) 3 .
Li2 Ge1 Pr2 137.07(5) . .
Pr2 Ge1 Pr2 75.717(18) 13_556 .
Pr2 Ge1 Pr2 134.74(3) 13 .
Pr1 Ge1 Pr2 134.20(3) 1_554 .
Pr1 Ge1 Pr2 75.70(2) . .
Pr2 Ge1 Pr2 84.02(3) 1_554 .
Li2 Ge2 Li2 154.4(5) 15_455 13_556
Li2 Ge2 Li2 58.5(4) 15_455 13
Li2 Ge2 Li2 115.1(4) 13_556 13
Li2 Ge2 Li2 115.1(4) 15_455 15_456
Li2 Ge2 Li2 58.5(4) 13_556 15_456
Li2 Ge2 Li2 154.4(5) 13 15_456
Li2 Ge2 Li1 121.3(2) 15_455 13_556
Li2 Ge2 Li1 76.0(3) 13_556 13_556
Li2 Ge2 Li1 76.0(3) 13 13_556
Li2 Ge2 Li1 121.3(2) 15_456 13_556
Li2 Ge2 Li1 76.0(3) 15_455 15_455
Li2 Ge2 Li1 121.3(2) 13_556 15_455
Li2 Ge2 Li1 121.3(2) 13 15_455
Li2 Ge2 Li1 76.0(3) 15_456 15_455
Li1 Ge2 Li1 102.3(5) 13_556 15_455
Li2 Ge2 Pr2 77.2(3) 15_455 .
Li2 Ge2 Pr2 77.2(3) 13_556 .
Li2 Ge2 Pr2 77.2(3) 13 .
Li2 Ge2 Pr2 77.2(3) 15_456 .
Li1 Ge2 Pr2 128.8(2) 13_556 .
Li1 Ge2 Pr2 128.8(2) 15_455 .
Li2 Ge2 Pr3 138.1(3) 15_455 1_556
Li2 Ge2 Pr3 64.9(2) 13_556 1_556
Li2 Ge2 Pr3 138.1(3) 13 1_556
Li2 Ge2 Pr3 64.9(2) 15_456 1_556
Li1 Ge2 Pr3 63.09(15) 13_556 1_556
Li1 Ge2 Pr3 63.09(15) 15_455 1_556
Pr2 Ge2 Pr3 136.207(17) . 1_556
Li2 Ge2 Pr3 64.9(2) 15_455 .
Li2 Ge2 Pr3 138.1(3) 13_556 .
Li2 Ge2 Pr3 64.9(2) 13 .
Li2 Ge2 Pr3 138.1(3) 15_456 .
Li1 Ge2 Pr3 63.09(15) 13_556 .
Li1 Ge2 Pr3 63.09(15) 15_455 .
Pr2 Ge2 Pr3 136.208(17) . .
Pr3 Ge2 Pr3 87.59(3) 1_556 .
Li1 Ge3 Li1 152.2(5) . 3
Li1 Ge3 Li1 114.2(4) . 1_554
Li1 Ge3 Li1 58.3(4) 3 1_554
Li1 Ge3 Li1 58.3(4) . 3_556
Li1 Ge3 Li1 114.2(4) 3 3_556
Li1 Ge3 Li1 152.2(5) 1_554 3_556
Li1 Ge3 Li2 76.3(3) . .
Li1 Ge3 Li2 122.1(2) 3 .
Li1 Ge3 Li2 76.3(3) 1_554 .
Li1 Ge3 Li2 122.1(2) 3_556 .
Li1 Ge3 Li2 122.1(2) . 3
Li1 Ge3 Li2 76.3(3) 3 3
Li1 Ge3 Li2 122.1(2) 1_554 3
Li1 Ge3 Li2 76.3(3) 3_556 3
Li2 Ge3 Li2 104.1(5) . 3
Li1 Ge3 Pr1 65.1(2) . .
Li1 Ge3 Pr1 139.7(3) 3 .
Li1 Ge3 Pr1 139.7(3) 1_554 .
Li1 Ge3 Pr1 65.1(2) 3_556 .
Li2 Ge3 Pr1 64.16(16) . .
Li2 Ge3 Pr1 64.16(16) 3 .
Li1 Ge3 Pr1 139.7(3) . 1_554
Li1 Ge3 Pr1 65.1(2) 3 1_554
Li1 Ge3 Pr1 65.1(2) 1_554 1_554
Li1 Ge3 Pr1 139.7(3) 3_556 1_554
Li2 Ge3 Pr1 64.16(16) . 1_554
Li2 Ge3 Pr1 64.16(16) 3 1_554
Pr1 Ge3 Pr1 89.69(4) . 1_554
Li1 Ge3 Pr4 76.1(3) . .
Li1 Ge3 Pr4 76.1(3) 3 .
Li1 Ge3 Pr4 76.1(3) 1_554 .
Li1 Ge3 Pr4 76.1(3) 3_556 .
Li2 Ge3 Pr4 127.9(3) . .
Li2 Ge3 Pr4 127.9(3) 3 .
Pr1 Ge3 Pr4 135.153(18) . .
Pr1 Ge3 Pr4 135.154(18) 1_554 .
Ge4 Ge4 Li1 109.6(2) 9_656 11
Ge4 Ge4 Li1 109.6(2) 9_656 .
Li1 Ge4 Li1 140.9(5) 11 .
Ge4 Ge4 Pr4 134.492(17) 9_656 .
Li1 Ge4 Pr4 76.43(17) 11 .
Li1 Ge4 Pr4 76.43(17) . .
Ge4 Ge4 Pr4 134.492(17) 9_656 1_556
Li1 Ge4 Pr4 76.43(17) 11 1_556
Li1 Ge4 Pr4 76.43(17) . 1_556
Pr4 Ge4 Pr4 91.02(3) . 1_556
Ge4 Ge4 Pr3 66.752(18) 9_656 13_556
Li1 Ge4 Pr3 134.50(6) 11 13_556
Li1 Ge4 Pr3 64.12(16) . 13_556
Pr4 Ge4 Pr3 140.427(18) . 13_556
Pr4 Ge4 Pr3 77.433(17) 1_556 13_556
Ge4 Ge4 Pr3 66.752(18) 9_656 5_545
Li1 Ge4 Pr3 64.12(16) 11 5_545
Li1 Ge4 Pr3 134.50(6) . 5_545
Pr4 Ge4 Pr3 77.433(17) . 5_545
Pr4 Ge4 Pr3 140.427(19) 1_556 5_545
Pr3 Ge4 Pr3 133.50(4) 13_556 5_545
Ge4 Ge4 Pr3 66.752(18) 9_656 5_546
Li1 Ge4 Pr3 64.12(16) 11 5_546
Li1 Ge4 Pr3 134.50(6) . 5_546
Pr4 Ge4 Pr3 140.427(19) . 5_546
Pr4 Ge4 Pr3 77.433(17) 1_556 5_546
Pr3 Ge4 Pr3 74.25(3) 13_556 5_546
Pr3 Ge4 Pr3 87.70(3) 5_545 5_546
Ge4 Ge4 Pr3 66.752(18) 9_656 13
Li1 Ge4 Pr3 134.50(6) 11 13
Li1 Ge4 Pr3 64.12(16) . 13
Pr4 Ge4 Pr3 77.433(17) . 13
Pr4 Ge4 Pr3 140.427(19) 1_556 13
Pr3 Ge4 Pr3 87.70(3) 13_556 13
Pr3 Ge4 Pr3 74.25(3) 5_545 13
Pr3 Ge4 Pr3 133.50(4) 5_546 13
Li1 Li1 Ge3 60.9(2) 3_556 1_556
Li1 Li1 Ge3 60.9(2) 3_556 .
Ge3 Li1 Ge3 114.2(4) 1_556 .
Li1 Li1 Ge4 109.6(2) 3_556 .
Ge3 Li1 Ge4 112.9(3) 1_556 .
Ge3 Li1 Ge4 112.9(3) . .
Li1 Li1 Ge2 141.2(2) 3_556 13_556
Ge3 Li1 Ge2 103.2(3) 1_556 13_556
Ge3 Li1 Ge2 103.2(3) . 13_556
Ge4 Li1 Ge2 109.3(4) . 13_556
Li1 Li1 Pr1 65.8(2) 3_556 .
Ge3 Li1 Pr1 65.2(2) 1_556 .
Ge3 Li1 Pr1 65.2(2) . .
Ge4 Li1 Pr1 175.4(4) . .
Ge2 Li1 Pr1 75.4(3) 13_556 .
Li1 Li1 Pr3 133.25(15) 3_556 13_556
Ge3 Li1 Pr3 77.65(7) 1_556 13_556
Ge3 Li1 Pr3 165.9(4) . 13_556
Ge4 Li1 Pr3 66.3(2) . 13_556
Ge2 Li1 Pr3 65.3(2) 13_556 13_556
Pr1 Li1 Pr3 116.6(3) . 13_556
Li1 Li1 Pr3 133.25(15) 3_556 13
Ge3 Li1 Pr3 165.9(4) 1_556 13
Ge3 Li1 Pr3 77.65(7) . 13
Ge4 Li1 Pr3 66.3(2) . 13
Ge2 Li1 Pr3 65.3(2) 13_556 13
Pr1 Li1 Pr3 116.6(3) . 13
Pr3 Li1 Pr3 89.6(3) 13_556 13
Li1 Li1 Li2 105.2(3) 3_556 .
Ge3 Li1 Li2 121.4(4) 1_556 .
Ge3 Li1 Li2 53.1(2) . .
Ge4 Li1 Li2 124.7(3) . .
Ge2 Li1 Li2 50.1(2) 13_556 .
Pr1 Li1 Li2 58.1(3) . .
Pr3 Li1 Li2 114.8(4) 13_556 .
Pr3 Li1 Li2 58.5(2) 13 .
Li1 Li1 Li2 105.2(3) 3_556 1_556
Ge3 Li1 Li2 53.1(2) 1_556 1_556
Ge3 Li1 Li2 121.4(4) . 1_556
Ge4 Li1 Li2 124.7(3) . 1_556
Ge2 Li1 Li2 50.1(2) 13_556 1_556
Pr1 Li1 Li2 58.1(3) . 1_556
Pr3 Li1 Li2 58.5(2) 13_556 1_556
Pr3 Li1 Li2 114.8(4) 13 1_556
Li2 Li1 Li2 83.7(4) . 1_556
Li1 Li1 Pr4 68.99(17) 3_556 .
Ge3 Li1 Pr4 120.8(4) 1_556 .
Ge3 Li1 Pr4 58.30(15) . .
Ge4 Li1 Pr4 57.38(19) . .
Ge2 Li1 Pr4 135.9(2) 13_556 .
Pr1 Li1 Pr4 119.4(3) . .
Pr3 Li1 Pr4 123.6(3) 13_556 .
Pr3 Li1 Pr4 71.42(14) 13 .
Li2 Li1 Pr4 99.75(14) . .
Li2 Li1 Pr4 173.8(4) 1_556 .
Li1 Li1 Pr4 68.99(17) 3_556 1_556
Ge3 Li1 Pr4 58.30(15) 1_556 1_556
Ge3 Li1 Pr4 120.8(4) . 1_556
Ge4 Li1 Pr4 57.38(19) . 1_556
Ge2 Li1 Pr4 135.9(2) 13_556 1_556
Pr1 Li1 Pr4 119.4(3) . 1_556
Pr3 Li1 Pr4 71.42(14) 13_556 1_556
Pr3 Li1 Pr4 123.6(3) 13 1_556
Li2 Li1 Pr4 173.8(4) . 1_556
Li2 Li1 Pr4 99.75(14) 1_556 1_556
Pr4 Li1 Pr4 76.4(2) . 1_556
Ge1 Li2 Li2 110.8(3) . 3_655
Ge1 Li2 Ge2 112.4(3) . 13_556
Li2 Li2 Ge2 60.7(2) 3_655 13_556
Ge1 Li2 Ge2 112.4(3) . 13
Li2 Li2 Ge2 60.7(2) 3_655 13
Ge2 Li2 Ge2 115.1(4) 13_556 13
Ge1 Li2 Ge3 107.2(4) . .
Li2 Li2 Ge3 142.1(3) 3_655 .
Ge2 Li2 Ge3 104.4(3) 13_556 .
Ge2 Li2 Ge3 104.4(3) 13 .
Ge1 Li2 Pr1 66.0(2) . .
Li2 Li2 Pr1 133.37(16) 3_655 .
Ge2 Li2 Pr1 77.21(7) 13_556 .
Ge2 Li2 Pr1 165.9(4) 13 .
Ge3 Li2 Pr1 64.2(2) . .
Ge1 Li2 Pr1 66.0(2) . 1_554
Li2 Li2 Pr1 133.37(16) 3_655 1_554
Ge2 Li2 Pr1 165.9(4) 13_556 1_554
Ge2 Li2 Pr1 77.21(7) 13 1_554
Ge3 Li2 Pr1 64.2(2) . 1_554
Pr1 Li2 Pr1 89.8(3) . 1_554
Ge1 Li2 Pr3 176.9(5) . 13
Li2 Li2 Pr3 66.1(2) 3_655 13
Ge2 Li2 Pr3 66.4(2) 13_556 13
Ge2 Li2 Pr3 66.4(2) 13 13
Ge3 Li2 Pr3 76.0(3) . 13
Pr1 Li2 Pr3 116.0(3) . 13
Pr1 Li2 Pr3 116.0(3) 1_554 13
Ge1 Li2 Li1 124.0(3) . .
Li2 Li2 Li1 105.2(3) 3_655 .
Ge2 Li2 Li1 53.9(2) 13_556 .
Ge2 Li2 Li1 122.5(5) 13 .
Ge3 Li2 Li1 50.6(2) . .
Pr1 Li2 Li1 58.0(2) . .
Pr1 Li2 Li1 114.3(4) 1_554 .
Pr3 Li2 Li1 57.9(3) 13 .
Ge1 Li2 Li1 124.0(3) . 1_554
Li2 Li2 Li1 105.2(3) 3_655 1_554
Ge2 Li2 Li1 122.5(5) 13_556 1_554
Ge2 Li2 Li1 53.9(2) 13 1_554
Ge3 Li2 Li1 50.5(2) . 1_554
Pr1 Li2 Li1 114.3(4) . 1_554
Pr1 Li2 Li1 58.0(2) 1_554 1_554
Pr3 Li2 Li1 57.9(3) 13 1_554
Li1 Li2 Li1 83.7(4) . 1_554
Ge1 Li2 Pr2 57.6(2) . 13_556
Li2 Li2 Pr2 69.27(18) 3_655 13_556
Ge2 Li2 Pr2 57.86(16) 13_556 13_556
Ge2 Li2 Pr2 120.0(4) 13 13_556
Ge3 Li2 Pr2 135.6(2) . 13_556
Pr1 Li2 Pr2 71.84(15) . 13_556
Pr1 Li2 Pr2 123.4(4) 1_554 13_556
Pr3 Li2 Pr2 120.2(3) 13 13_556
Li1 Li2 Pr2 100.28(14) . 13_556
Li1 Li2 Pr2 173.8(4) 1_554 13_556
Ge1 Li2 Pr2 57.6(2) . 13
Li2 Li2 Pr2 69.27(18) 3_655 13
Ge2 Li2 Pr2 120.0(4) 13_556 13
Ge2 Li2 Pr2 57.86(16) 13 13
Ge3 Li2 Pr2 135.6(2) . 13
Pr1 Li2 Pr2 123.4(4) . 13
Pr1 Li2 Pr2 71.84(15) 1_554 13
Pr3 Li2 Pr2 120.2(3) 13 13
Li1 Li2 Pr2 173.8(4) . 13
Li1 Li2 Pr2 100.28(14) 1_554 13
Pr2 Li2 Pr2 75.4(2) 13_556 13

loop_
_geom_bond_atom_site_label_1
_geom_bond_atom_site_label_2
_geom_bond_distance
_geom_bond_site_symmetry_2
Pr1 Li1 3.142(12) .
Pr1 Li1 3.142(12) 3_556
Pr1 Li2 3.144(8) .
Pr1 Li2 3.144(8) 3
Pr1 Li2 3.144(8) 1_556
Pr1 Li2 3.144(8) 3_556
Pr1 Ge1 3.1452(8) .
Pr1 Ge1 3.1452(8) 1_556
Pr1 Ge1 3.1452(8) 3_556
Pr1 Ge1 3.1452(8) 3
Pr1 Ge3 3.1463(10) .
Pr1 Ge3 3.1463(10) 1_556
Pr2 Ge1 3.1242(8) 13_556
Pr2 Ge1 3.1242(8) 15_455
Pr2 Ge1 3.1242(8) 15_456
Pr2 Ge1 3.1242(8) 13
Pr2 Ge2 3.1521(14) .
Pr2 Ge1 3.3152(8) 3
Pr2 Ge1 3.3152(8) 3_556
Pr2 Ge1 3.3152(8) 1_556
Pr2 Ge1 3.3152(8) .
Pr2 Li2 3.630(10) 13_556
Pr2 Li2 3.630(10) 15_456
Pr2 Li2 3.630(10) 15_455
Pr3 Li1 3.148(8) 15_454
Pr3 Li1 3.148(8) 13_556
Pr3 Li1 3.148(8) 15_455
Pr3 Li1 3.148(8) 13
Pr3 Li2 3.169(12) 15_455
Pr3 Li2 3.169(12) 13
Pr3 Ge4 3.2027(7) 13_556
Pr3 Ge4 3.2027(7) 5_455
Pr3 Ge4 3.2027(7) 5_454
Pr3 Ge4 3.2027(7) 13
Pr3 Ge2 3.2062(10) .
Pr3 Ge2 3.2062(10) 1_554
Pr4 Ge4 3.1104(9) 9
Pr4 Ge4 3.1104(9) 9_556
Pr4 Ge4 3.1104(9) 1_554
Pr4 Ge4 3.1104(9) .
Pr4 Ge3 3.1467(13) 9
Pr4 Ge3 3.1467(13) .
Pr4 Li1 3.590(9) 9
Pr4 Li1 3.590(9) 11_554
Pr4 Li1 3.590(9) 3_556
Pr4 Li1 3.590(9) 11
Pr4 Li1 3.590(9) 3
Pr4 Li1 3.590(9) 9_556
Ge1 Ge1 2.4838(15) 13
Ge1 Ge1 2.5033(15) 3
Ge1 Li2 2.559(12) .
Ge1 Pr2 3.1242(8) 13_556
Ge1 Pr2 3.1242(8) 13
Ge1 Pr1 3.1451(8) 1_554
Ge1 Pr2 3.3152(8) 1_554
Ge2 Li2 2.629(6) 15_455
Ge2 Li2 2.629(6) 13_556
Ge2 Li2 2.629(6) 13
Ge2 Li2 2.629(6) 15_456
Ge2 Li1 2.769(12) 13_556
Ge2 Li1 2.769(12) 15_455
Ge2 Pr3 3.2061(10) 1_556
Ge3 Li1 2.643(6) .
Ge3 Li1 2.643(6) 3
Ge3 Li1 2.643(6) 1_554
Ge3 Li1 2.643(6) 3_556
Ge3 Li2 2.738(12) .
Ge3 Li2 2.738(12) 3
Ge3 Pr1 3.1463(10) 1_554
Ge4 Ge4 2.528(2) 9_656
Ge4 Li1 2.665(12) 11
Ge4 Li1 2.665(12) .
Ge4 Pr4 3.1104(9) 1_556
Ge4 Pr3 3.2027(7) 13_556
Ge4 Pr3 3.2027(7) 5_545
Ge4 Pr3 3.2027(7) 5_546
Ge4 Pr3 3.2027(7) 13
Li1 Li1 2.57(2) 3_556
Li1 Ge3 2.643(6) 1_556
Li1 Ge2 2.768(11) 13_556
Li1 Pr3 3.148(8) 13_556
Li1 Pr3 3.148(8) 13
Li1 Li2 3.325(13) .
Li1 Li2 3.325(13) 1_556
Li1 Pr4 3.590(9) 1_556
Li2 Li2 2.57(2) 3_655
Li2 Ge2 2.629(6) 13_556
Li2 Ge2 2.629(6) 13
Li2 Pr1 3.144(8) 1_554
Li2 Pr3 3.169(12) 13
Li2 Li1 3.325(13) 1_554
Li2 Pr2 3.630(10) 13_556
Li2 Pr2 3.630(10) 13
